data_7116568
loop_
_publ_author_name
'Nocton, Gr\'egory'
'Ricard, Louis'

_publ_section_title
;
 Reversible C--C coupling in phenanthroline complexes of divalent
 samarium and thulium
;
_journal_coden_ASTM CHCOFS
_journal_issue 17
_journal_name_full
;
 Chemical Communications (Cambridge, United Kingdom)
;
_journal_page_first 3578
_journal_page_last 3581
_journal_paper_doi 10.1039/c5cc00289c
_journal_volume 51
_journal_year 2015
_chemical_formula_moiety 'C76 H100 N4 Sm2, 4.5(C4 H8 O)'
_chemical_formula_sum 'C94 H136 N4 O4.5 Sm2'
_chemical_formula_weight 1694.76
_space_group_crystal_system monoclinic
_space_group_IT_number 14
_space_group_name_Hall '-P 2ybc'
_space_group_name_H-M_alt 'P 1 21/c 1'
_symmetry_space_group_name_Hall '-P 2ybc'
_symmetry_space_group_name_H-M 'P 1 21/c 1'
_atom_sites_solution_hydrogens geom
_audit_creation_method SHELXL-2014/6
_audit_update_record
;
2014-12-11 deposited with the CCDC.
2015-01-23 downloaded from the CCDC.
;
_cell_angle_alpha 90
_cell_angle_beta 91.3117(9)
_cell_angle_gamma 90
_cell_formula_units_Z 2
_cell_length_a 10.9726(2)
_cell_length_b 18.7116(3)
_cell_length_c 19.7467(3)
_cell_measurement_reflns_used 12143
_cell_measurement_temperature 150.0(1)
_cell_measurement_theta_max 30.034
_cell_measurement_theta_min 0.998
_cell_volume 4053.23(12)
_computing_cell_refinement 'DENZO (Otwinowski & Minor, 1997) & COLLECT'
_computing_data_collection 'COLLECT (Hooft, R.W.W., 1998)'
_computing_data_reduction 'DENZO & COLLECT'
_computing_molecular_graphics 'PLATON (Spek, 2009)'
_computing_structure_refinement 'SHELXL-2014/6 (Sheldrick, 2014)'
_computing_structure_solution SHELXT(Sheldrick,2014)
_diffrn_ambient_temperature 150.0(1)
_diffrn_measured_fraction_theta_full 0.999
_diffrn_measured_fraction_theta_max 0.996
_diffrn_measurement_device_type 'Kappa APEX II'
_diffrn_measurement_method 'phi and omega scans'
_diffrn_radiation_type MoK\a
_diffrn_radiation_wavelength 0.71069
_diffrn_reflns_av_R_equivalents 0.0678
_diffrn_reflns_av_unetI/netI 0.0459
_diffrn_reflns_Laue_measured_fraction_full 0.999
_diffrn_reflns_Laue_measured_fraction_max 0.996
_diffrn_reflns_limit_h_max 15
_diffrn_reflns_limit_h_min -15
_diffrn_reflns_limit_k_max 26
_diffrn_reflns_limit_k_min -26
_diffrn_reflns_limit_l_max 27
_diffrn_reflns_limit_l_min -27
_diffrn_reflns_number 56778
_diffrn_reflns_point_group_measured_fraction_full 0.999
_diffrn_reflns_point_group_measured_fraction_max 0.996
_diffrn_reflns_theta_full 25.240
_diffrn_reflns_theta_max 30.063
_diffrn_reflns_theta_min 2.152
_exptl_absorpt_coefficient_mu 1.490
_exptl_absorpt_correction_T_max 1.07681
_exptl_absorpt_correction_T_min 0.936131
_exptl_absorpt_correction_type multi-scan
_exptl_absorpt_process_details DENZO/SCALEPACK
_exptl_crystal_colour purple
_exptl_crystal_density_diffrn 1.389
_exptl_crystal_description needle
_exptl_crystal_F_000 1776
_exptl_crystal_size_max 0.300
_exptl_crystal_size_mid 0.100
_exptl_crystal_size_min 0.030
_refine_diff_density_max 0.569
_refine_diff_density_min -0.912
_refine_diff_density_rms 0.111
_refine_ls_extinction_method none
_refine_ls_goodness_of_fit_ref 1.068
_refine_ls_hydrogen_treatment constr
_refine_ls_matrix_type full
_refine_ls_number_parameters 413
_refine_ls_number_reflns 11870
_refine_ls_number_restraints 36
_refine_ls_restrained_S_all 1.068
_refine_ls_R_factor_all 0.0654
_refine_ls_R_factor_gt 0.0482
_refine_ls_shift/su_max 0.001
_refine_ls_shift/su_mean 0.000
_refine_ls_structure_factor_coef Fsqd
_refine_ls_weighting_details 'w=1/[\s^2^(Fo^2^)+(0.0448P)^2^+8.1963P] where P=(Fo^2^+2Fc^2^)/3'
_refine_ls_weighting_scheme calc
_refine_ls_wR_factor_gt 0.1082
_refine_ls_wR_factor_ref 0.1168
_reflns_Friedel_coverage 0.000
_reflns_number_gt 9495
_reflns_number_total 11870
_reflns_threshold_expression 'I > 2\s(I)'
_cod_data_source_file c5cc00289c2.cif
_cod_data_source_block gnoc204_a_sq
_cod_original_formula_sum 'C94 H136 N4 O4.50 Sm2'
_cod_database_code 7116568
_shelx_space_group_comment
;
The symmetry employed for this shelxl refinement is uniquely defined
by the following loop, which should always be used as a source of
symmetry information in preference to the above space-group names.
They are only intended as comments.
;
_shelx_estimated_absorpt_t_min 0.663
_shelx_estimated_absorpt_t_max 0.957
_shelxl_version_number 2014/6

loop_
_space_group_symop_operation_xyz
'x, y, z'
'-x, y+1/2, -z+1/2'
'-x, -y, -z'
'x, -y-1/2, z-1/2'

loop_
_atom_site_label
_atom_site_type_symbol
_atom_site_fract_x
_atom_site_fract_y
_atom_site_fract_z
_atom_site_U_iso_or_equiv
_atom_site_adp_type
_atom_site_occupancy
_atom_site_site_symmetry_order
_atom_site_calc_flag
_atom_site_refinement_flags_posn
_atom_site_refinement_flags_adp
_atom_site_refinement_flags_occupancy
_atom_site_disorder_assembly
_atom_site_disorder_group
Sm1 Sm 0.22013(2) 0.43292(2) 0.20624(2) 0.02549(6) Uani 1 1 d . . . . .
N1 N 0.2905(3) 0.49312(16) 0.10989(15) 0.0287(6) Uani 1 1 d . . . . .
N2 N 0.3344(3) 0.54403(17) 0.23753(16) 0.0323(6) Uani 1 1 d . . . . .
C1 C 0.3946(3) 0.3334(2) 0.1673(2) 0.0340(8) Uani 1 1 d . . . . .
H1 H 0.4353 0.3432 0.1264 0.041 Uiso 1 1 calc R U . . .
C2 C 0.4360(3) 0.3550(2) 0.2326(2) 0.0365(8) Uani 1 1 d . . . . .
C3 C 0.3451(4) 0.3309(2) 0.27784(19) 0.0354(8) Uani 1 1 d . . . . .
H3 H 0.3461 0.3386 0.3254 0.043 Uiso 1 1 calc R U . . .
C4 C 0.2535(3) 0.29407(19) 0.24086(19) 0.0323(7) Uani 1 1 d . . . . .
H4 H 0.1835 0.2722 0.2593 0.039 Uiso 1 1 calc R U . . .
C5 C 0.2834(3) 0.2952(2) 0.17174(19) 0.0321(7) Uani 1 1 d . . . . .
C6 C 0.5617(4) 0.3832(3) 0.2521(3) 0.0515(12) Uani 1 1 d . . . . .
C7 C 0.6444(4) 0.3186(3) 0.2690(3) 0.0578(14) Uani 1 1 d . . . . .
H7A H 0.6511 0.2882 0.2288 0.087 Uiso 1 1 calc R U . . .
H7B H 0.6092 0.2909 0.3058 0.087 Uiso 1 1 calc R U . . .
H7C H 0.7256 0.3356 0.2830 0.087 Uiso 1 1 calc R U . . .
C8 C 0.6183(4) 0.4239(3) 0.1939(4) 0.0705(18) Uani 1 1 d . . . . .
H8A H 0.6266 0.3919 0.1550 0.106 Uiso 1 1 calc R U . . .
H8B H 0.6989 0.4416 0.2082 0.106 Uiso 1 1 calc R U . . .
H8C H 0.5658 0.4643 0.1811 0.106 Uiso 1 1 calc R U . . .
C9 C 0.5591(6) 0.4303(4) 0.3156(4) 0.097(3) Uani 1 1 d . . . . .
H9A H 0.6422 0.4454 0.3279 0.146 Uiso 1 1 calc R U . . .
H9B H 0.5249 0.4031 0.3531 0.146 Uiso 1 1 calc R U . . .
H9C H 0.5085 0.4725 0.3064 0.146 Uiso 1 1 calc R U . . .
C10 C 0.2170(4) 0.2565(2) 0.1136(2) 0.0399(9) Uani 1 1 d . . . . .
C11 C 0.1725(7) 0.3080(4) 0.0597(4) 0.0468(18) Uani 0.623(7) 1 d . U P A 1
H11A H 0.2422 0.3331 0.0407 0.070 Uiso 0.623(7) 1 calc R U P A 1
H11B H 0.1171 0.3428 0.0797 0.070 Uiso 0.623(7) 1 calc R U P A 1
H11C H 0.1291 0.2816 0.0237 0.070 Uiso 0.623(7) 1 calc R U P A 1
C12 C 0.1001(10) 0.2186(5) 0.1410(5) 0.072(3) Uani 0.623(7) 1 d . U P A 1
H12A H 0.0574 0.1939 0.1037 0.109 Uiso 0.623(7) 1 calc R U P A 1
H12B H 0.0460 0.2544 0.1605 0.109 Uiso 0.623(7) 1 calc R U P A 1
H12C H 0.1242 0.1838 0.1759 0.109 Uiso 0.623(7) 1 calc R U P A 1
C13 C 0.3006(10) 0.2020(6) 0.0825(6) 0.077(3) Uani 0.623(7) 1 d . U P A 1
H13A H 0.2560 0.1757 0.0469 0.115 Uiso 0.623(7) 1 calc R U P A 1
H13B H 0.3294 0.1685 0.1175 0.115 Uiso 0.623(7) 1 calc R U P A 1
H13C H 0.3705 0.2264 0.0629 0.115 Uiso 0.623(7) 1 calc R U P A 1
C11A C 0.2959(14) 0.2667(8) 0.0464(6) 0.058(3) Uani 0.377(7) 1 d . U P A 2
H11D H 0.3740 0.2418 0.0521 0.087 Uiso 0.377(7) 1 calc R U P A 2
H11E H 0.3108 0.3177 0.0389 0.087 Uiso 0.377(7) 1 calc R U P A 2
H11F H 0.2509 0.2469 0.0073 0.087 Uiso 0.377(7) 1 calc R U P A 2
C12A C 0.0919(14) 0.2906(9) 0.0994(8) 0.065(4) Uani 0.377(7) 1 d . U P A 2
H12D H 0.0563 0.2706 0.0576 0.097 Uiso 0.377(7) 1 calc R U P A 2
H12E H 0.1013 0.3424 0.0943 0.097 Uiso 0.377(7) 1 calc R U P A 2
H12F H 0.0381 0.2806 0.1372 0.097 Uiso 0.377(7) 1 calc R U P A 2
C13A C 0.2131(17) 0.1778(7) 0.1257(8) 0.064(4) Uani 0.377(7) 1 d . U P A 2
H13D H 0.2961 0.1598 0.1334 0.096 Uiso 0.377(7) 1 calc R U P A 2
H13E H 0.1762 0.1540 0.0860 0.096 Uiso 0.377(7) 1 calc R U P A 2
H13F H 0.1643 0.1679 0.1656 0.096 Uiso 0.377(7) 1 calc R U P A 2
C14 C 0.0421(3) 0.5102(2) 0.27190(19) 0.0346(8) Uani 1 1 d . . . . .
H14 H 0.0698 0.5495 0.2985 0.041 Uiso 1 1 calc R U . . .
C15 C 0.0285(3) 0.4396(2) 0.2958(2) 0.0359(8) Uani 1 1 d . . . . .
C16 C -0.0105(3) 0.3987(2) 0.2397(2) 0.0357(8) Uani 1 1 d . . . . .
H16 H -0.0263 0.3487 0.2402 0.043 Uiso 1 1 calc R U . . .
C17 C -0.0224(3) 0.4435(2) 0.1825(2) 0.0371(9) Uani 1 1 d . . . . .
H17 H -0.0469 0.4290 0.1381 0.045 Uiso 1 1 calc R U . . .
C18 C 0.0085(3) 0.5136(2) 0.20268(19) 0.0336(8) Uani 1 1 d . . . . .
C19 C 0.0325(4) 0.4175(3) 0.3706(2) 0.0440(10) Uani 1 1 d . . . . .
C20 C 0.1426(5) 0.4506(3) 0.4078(2) 0.0606(14) Uani 1 1 d . . . . .
H20A H 0.2177 0.4343 0.3868 0.091 Uiso 1 1 calc R U . . .
H20B H 0.1430 0.4359 0.4555 0.091 Uiso 1 1 calc R U . . .
H20C H 0.1376 0.5028 0.4050 0.091 Uiso 1 1 calc R U . . .
C21 C -0.0836(5) 0.4459(4) 0.4031(3) 0.0668(16) Uani 1 1 d . . . . .
H21A H -0.0827 0.4334 0.4513 0.100 Uiso 1 1 calc R U . . .
H21B H -0.1552 0.4244 0.3806 0.100 Uiso 1 1 calc R U . . .
H21C H -0.0871 0.4980 0.3981 0.100 Uiso 1 1 calc R U . . .
C22 C 0.0363(6) 0.3365(3) 0.3793(3) 0.0647(15) Uani 1 1 d . . . . .
H22A H 0.1132 0.3180 0.3621 0.097 Uiso 1 1 calc R U . . .
H22B H -0.0322 0.3149 0.3540 0.097 Uiso 1 1 calc R U . . .
H22C H 0.0303 0.3246 0.4274 0.097 Uiso 1 1 calc R U . . .
C23 C -0.0147(4) 0.5824(2) 0.1632(2) 0.0418(9) Uani 1 1 d . . . . .
C24 C -0.0066(6) 0.5709(3) 0.0867(2) 0.0629(15) Uani 1 1 d . . . . .
H24A H 0.0786 0.5628 0.0750 0.094 Uiso 1 1 calc R U . . .
H24B H -0.0376 0.6132 0.0628 0.094 Uiso 1 1 calc R U . . .
H24C H -0.0555 0.5291 0.0734 0.094 Uiso 1 1 calc R U . . .
C25 C 0.0734(5) 0.6414(3) 0.1842(3) 0.0618(14) Uani 1 1 d . . . . .
H25A H 0.0652 0.6514 0.2326 0.093 Uiso 1 1 calc R U . . .
H25B H 0.0549 0.6847 0.1580 0.093 Uiso 1 1 calc R U . . .
H25C H 0.1570 0.6261 0.1755 0.093 Uiso 1 1 calc R U . . .
C26 C -0.1450(4) 0.6066(3) 0.1784(3) 0.0561(13) Uani 1 1 d . . . . .
H26A H -0.2030 0.5701 0.1626 0.084 Uiso 1 1 calc R U . . .
H26B H -0.1623 0.6518 0.1550 0.084 Uiso 1 1 calc R U . . .
H26C H -0.1527 0.6133 0.2273 0.084 Uiso 1 1 calc R U . . .
C27 C 0.2595(3) 0.4812(2) 0.04201(19) 0.0337(8) Uani 1 1 d . . . . .
H27 H 0.1855 0.4564 0.0325 0.040 Uiso 1 1 calc R U . . .
C28 C 0.3247(4) 0.5015(2) -0.01067(19) 0.0369(8) Uani 1 1 d . . . . .
H28 H 0.2915 0.4976 -0.0554 0.044 Uiso 1 1 calc R U . . .
C29 C 0.4505(4) 0.5307(2) 0.0007(2) 0.0356(8) Uani 1 1 d . . . . .
H29 H 0.4680 0.5659 -0.0360 0.043 Uiso 1 1 calc R U . . .
C30 C 0.4547(3) 0.5688(2) 0.0678(2) 0.0337(8) Uani 1 1 d . . . . .
C31 C 0.3817(3) 0.54341(19) 0.11956(18) 0.0286(7) Uani 1 1 d . . . . .
C32 C 0.3997(3) 0.57261(18) 0.18609(18) 0.0286(7) Uani 1 1 d . . . . .
C33 C 0.4824(4) 0.6296(2) 0.1976(2) 0.0349(8) Uani 1 1 d . . . . .
C34 C 0.4942(4) 0.6571(2) 0.2642(2) 0.0438(10) Uani 1 1 d . . . . .
H34 H 0.5494 0.6951 0.2737 0.053 Uiso 1 1 calc R U . . .
C35 C 0.4269(4) 0.6292(2) 0.3143(2) 0.0438(10) Uani 1 1 d . . . . .
H35 H 0.4332 0.6478 0.3590 0.053 Uiso 1 1 calc R U . . .
C36 C 0.3473(4) 0.5723(2) 0.2991(2) 0.0404(9) Uani 1 1 d . . . . .
H36 H 0.3003 0.5530 0.3345 0.049 Uiso 1 1 calc R U . . .
C37 C 0.5489(4) 0.6569(2) 0.1429(2) 0.0449(10) Uani 1 1 d . . . . .
H37 H 0.6028 0.6961 0.1495 0.054 Uiso 1 1 calc R U . . .
C38 C 0.5347(4) 0.6262(2) 0.0805(2) 0.0438(10) Uani 1 1 d . . . . .
H38 H 0.5808 0.6444 0.0442 0.053 Uiso 1 1 calc R U . . .

loop_
_atom_site_aniso_label
_atom_site_aniso_U_11
_atom_site_aniso_U_22
_atom_site_aniso_U_33
_atom_site_aniso_U_23
_atom_site_aniso_U_13
_atom_site_aniso_U_12
Sm1 0.02221(8) 0.02412(9) 0.03015(9) 0.00027(7) 0.00062(6) -0.00047(7)
N1 0.0256(14) 0.0308(15) 0.0296(14) -0.0025(12) 0.0009(11) -0.0013(12)
N2 0.0335(16) 0.0331(16) 0.0302(15) -0.0016(12) -0.0028(12) -0.0036(13)
C1 0.0296(18) 0.0314(19) 0.041(2) 0.0035(15) 0.0061(15) 0.0034(15)
C2 0.0256(18) 0.0309(19) 0.053(2) 0.0005(17) -0.0060(16) 0.0061(15)
C3 0.039(2) 0.036(2) 0.0317(18) 0.0040(15) -0.0054(15) 0.0096(16)
C4 0.0320(18) 0.0257(17) 0.0394(19) 0.0073(15) 0.0044(14) 0.0025(14)
C5 0.0319(18) 0.0269(17) 0.0372(19) -0.0003(15) -0.0017(14) 0.0018(14)
C6 0.030(2) 0.041(2) 0.082(3) -0.004(2) -0.017(2) 0.0078(18)
C7 0.030(2) 0.049(3) 0.093(4) 0.013(3) -0.019(2) 0.0061(19)
C8 0.028(2) 0.048(3) 0.135(6) 0.026(3) -0.016(3) -0.009(2)
C9 0.049(3) 0.099(5) 0.142(7) -0.057(5) -0.050(4) 0.021(3)
C10 0.047(2) 0.0293(19) 0.044(2) -0.0022(16) -0.0053(18) 0.0022(17)
C11 0.050(4) 0.050(4) 0.040(4) -0.003(3) -0.014(3) -0.005(3)
C12 0.091(7) 0.064(5) 0.062(5) 0.005(4) -0.022(5) -0.040(5)
C13 0.075(6) 0.068(6) 0.085(6) -0.035(5) -0.029(5) 0.028(5)
C11A 0.074(8) 0.051(7) 0.049(6) -0.017(5) 0.007(6) -0.016(6)
C12A 0.064(8) 0.068(8) 0.061(7) -0.011(6) -0.027(6) 0.009(7)
C13A 0.095(10) 0.036(6) 0.059(7) -0.003(5) -0.029(7) -0.022(6)
C14 0.0297(18) 0.038(2) 0.0360(19) -0.0084(16) 0.0010(15) 0.0053(15)
C15 0.0279(17) 0.041(2) 0.039(2) -0.0011(16) 0.0067(14) -0.0003(16)
C16 0.0251(17) 0.041(2) 0.042(2) -0.0040(17) 0.0060(15) -0.0050(15)
C17 0.0224(16) 0.047(2) 0.042(2) -0.0096(17) -0.0013(14) 0.0037(16)
C18 0.0266(17) 0.037(2) 0.0372(19) -0.0050(15) 0.0039(14) 0.0091(15)
C19 0.040(2) 0.059(3) 0.033(2) 0.0008(18) 0.0057(17) 0.000(2)
C20 0.063(3) 0.083(4) 0.036(2) 0.010(2) -0.003(2) -0.008(3)
C21 0.051(3) 0.104(5) 0.046(3) -0.002(3) 0.020(2) 0.009(3)
C22 0.082(4) 0.059(3) 0.054(3) 0.015(2) 0.015(3) -0.005(3)
C23 0.038(2) 0.045(2) 0.042(2) -0.0006(17) 0.0009(17) 0.0155(18)
C24 0.077(4) 0.067(3) 0.045(3) 0.014(2) 0.002(2) 0.035(3)
C25 0.059(3) 0.044(3) 0.082(4) 0.014(3) -0.010(3) 0.008(2)
C26 0.046(3) 0.058(3) 0.065(3) -0.005(2) 0.001(2) 0.028(2)
C27 0.0280(18) 0.0353(19) 0.0377(19) -0.0077(15) 0.0001(14) 0.0017(15)
C28 0.0326(19) 0.050(2) 0.0283(18) -0.0023(16) 0.0029(14) 0.0029(17)
C29 0.036(2) 0.037(2) 0.0347(19) 0.0010(16) 0.0117(15) 0.0023(16)
C30 0.0284(17) 0.0335(19) 0.0395(19) 0.0012(16) 0.0079(14) -0.0006(15)
C31 0.0266(16) 0.0244(16) 0.0347(18) -0.0007(13) 0.0018(13) 0.0008(13)
C32 0.0266(16) 0.0233(16) 0.0357(18) -0.0011(14) -0.0020(13) 0.0001(13)
C33 0.0319(19) 0.0249(17) 0.048(2) -0.0033(15) -0.0007(16) -0.0017(14)
C34 0.044(2) 0.032(2) 0.055(3) -0.0078(18) -0.0092(19) -0.0081(18)
C35 0.050(3) 0.041(2) 0.040(2) -0.0086(18) -0.0083(18) -0.0069(19)
C36 0.049(2) 0.040(2) 0.0323(19) -0.0025(16) -0.0005(16) -0.0107(19)
C37 0.038(2) 0.030(2) 0.068(3) -0.0058(19) 0.012(2) -0.0105(17)
C38 0.039(2) 0.034(2) 0.060(3) 0.0002(19) 0.0192(19) -0.0040(17)

loop_
_atom_type_symbol
_atom_type_description
_atom_type_scat_dispersion_real
_atom_type_scat_dispersion_imag
_atom_type_scat_source
C C 0.0033 0.0016 'International Tables Vol C Tables 4.2.6.8 and 6.1.1.4'
H H 0.0000 0.0000 'International Tables Vol C Tables 4.2.6.8 and 6.1.1.4'
N N 0.0061 0.0033 'International Tables Vol C Tables 4.2.6.8 and 6.1.1.4'
O O 0.0106 0.0060 'International Tables Vol C Tables 4.2.6.8 and 6.1.1.4'
Sm Sm -0.1638 3.4418 'International Tables Vol C Tables 4.2.6.8 and 6.1.1.4'

loop_
_geom_angle_atom_site_label_1
_geom_angle_atom_site_label_2
_geom_angle_atom_site_label_3
_geom_angle
_geom_angle_site_symmetry_1
_geom_angle_site_symmetry_3
N1 Sm1 N2 68.29(10) . .
N1 Sm1 C17 99.48(12) . .
N2 Sm1 C17 118.00(12) . .
N1 Sm1 C16 129.47(11) . .
N2 Sm1 C16 127.12(12) . .
C17 Sm1 C16 30.25(13) . .
N1 Sm1 C4 128.13(11) . .
N2 Sm1 C4 132.19(11) . .
C17 Sm1 C4 103.94(12) . .
C16 Sm1 C4 80.38(12) . .
N1 Sm1 C3 125.68(11) . .
N2 Sm1 C3 102.16(11) . .
C17 Sm1 C3 128.58(13) . .
C16 Sm1 C3 99.76(13) . .
C4 Sm1 C3 30.06(12) . .
N1 Sm1 C5 99.11(11) . .
N2 Sm1 C5 135.30(11) . .
C17 Sm1 C5 106.15(12) . .
C16 Sm1 C5 94.64(12) . .
C4 Sm1 C5 29.90(11) . .
C3 Sm1 C5 49.28(11) . .
N1 Sm1 C18 90.50(11) . .
N2 Sm1 C18 88.18(11) . .
C17 Sm1 C18 29.87(12) . .
C16 Sm1 C18 49.26(12) . .
C4 Sm1 C18 129.61(12) . .
C3 Sm1 C18 143.74(12) . .
C5 Sm1 C18 135.96(11) . .
N1 Sm1 C14 112.05(11) . .
N2 Sm1 C14 78.80(11) . .
C17 Sm1 C14 48.80(12) . .
C16 Sm1 C14 48.50(12) . .
C4 Sm1 C14 118.29(12) . .
C3 Sm1 C14 118.24(12) . .
C5 Sm1 C14 141.79(12) . .
C18 Sm1 C14 29.44(11) . .
N1 Sm1 C15 139.33(11) . .
N2 Sm1 C15 100.83(11) . .
C17 Sm1 C15 49.48(12) . .
C16 Sm1 C15 29.63(12) . .
C4 Sm1 C15 88.98(12) . .
C3 Sm1 C15 94.60(12) . .
C5 Sm1 C15 113.40(12) . .
C18 Sm1 C15 49.15(12) . .
C14 Sm1 C15 29.43(12) . .
N1 Sm1 C1 81.77(11) . .
N2 Sm1 C1 106.24(11) . .
C17 Sm1 C1 132.91(12) . .
C16 Sm1 C1 124.07(12) . .
C4 Sm1 C1 48.73(11) . .
C3 Sm1 C1 48.40(12) . .
C5 Sm1 C1 29.62(11) . .
C18 Sm1 C1 159.51(12) . .
C14 Sm1 C1 166.09(12) . .
C15 Sm1 C1 137.60(12) . .
N1 Sm1 C2 96.14(11) . .
N2 Sm1 C2 88.28(11) . .
C17 Sm1 C2 152.95(12) . .
C16 Sm1 C2 128.20(12) . .
C4 Sm1 C2 49.42(11) . .
C3 Sm1 C2 29.76(12) . .
C5 Sm1 C2 49.25(11) . .
C18 Sm1 C2 170.73(12) . .
C14 Sm1 C2 141.29(12) . .
C15 Sm1 C2 123.36(12) . .
C1 Sm1 C2 29.23(12) . .
C31 N1 C27 113.7(3) . .
C31 N1 Sm1 117.6(2) . .
C27 N1 Sm1 128.5(2) . .
C36 N2 C32 118.5(3) . .
C36 N2 Sm1 126.8(3) . .
C32 N2 Sm1 114.3(2) . .
C2 C1 C5 110.2(3) . .
C2 C1 Sm1 76.6(2) . .
C5 C1 Sm1 74.0(2) . .
C2 C1 H1 124.9 . .
C5 C1 H1 124.9 . .
Sm1 C1 H1 116.4 . .
C1 C2 C3 105.4(3) . .
C1 C2 C6 127.0(4) . .
C3 C2 C6 126.5(4) . .
C1 C2 Sm1 74.2(2) . .
C3 C2 Sm1 71.4(2) . .
C6 C2 Sm1 128.4(3) . .
C4 C3 C2 109.3(3) . .
C4 C3 Sm1 74.3(2) . .
C2 C3 Sm1 78.8(2) . .
C4 C3 H3 125.3 . .
C2 C3 H3 125.3 . .
Sm1 C3 H3 113.7 . .
C3 C4 C5 108.3(3) . .
C3 C4 Sm1 75.6(2) . .
C5 C4 Sm1 77.0(2) . .
C3 C4 H4 125.8 . .
C5 C4 H4 125.8 . .
Sm1 C4 H4 113.8 . .
C4 C5 C1 106.7(3) . .
C4 C5 C10 127.0(4) . .
C1 C5 C10 126.1(4) . .
C4 C5 Sm1 73.1(2) . .
C1 C5 Sm1 76.4(2) . .
C10 C5 Sm1 120.6(2) . .
C2 C6 C8 111.4(4) . .
C2 C6 C9 112.0(4) . .
C8 C6 C9 110.2(5) . .
C2 C6 C7 108.0(4) . .
C8 C6 C7 107.8(4) . .
C9 C6 C7 107.3(5) . .
C6 C7 H7A 109.5 . .
C6 C7 H7B 109.5 . .
H7A C7 H7B 109.5 . .
C6 C7 H7C 109.5 . .
H7A C7 H7C 109.5 . .
H7B C7 H7C 109.5 . .
C6 C8 H8A 109.5 . .
C6 C8 H8B 109.5 . .
H8A C8 H8B 109.5 . .
C6 C8 H8C 109.5 . .
H8A C8 H8C 109.5 . .
H8B C8 H8C 109.5 . .
C6 C9 H9A 109.5 . .
C6 C9 H9B 109.5 . .
H9A C9 H9B 109.5 . .
C6 C9 H9C 109.5 . .
H9A C9 H9C 109.5 . .
H9B C9 H9C 109.5 . .
C11 C10 C13 109.5(6) . .
C13A C10 C5 111.2(6) . .
C11 C10 C5 111.6(4) . .
C13 C10 C5 110.0(5) . .
C13A C10 C12A 114.2(10) . .
C5 C10 C12A 110.5(6) . .
C11 C10 C12 106.1(6) . .
C13 C10 C12 110.0(7) . .
C5 C10 C12 109.5(4) . .
C13A C10 C11A 105.5(9) . .
C5 C10 C11A 107.8(6) . .
C12A C10 C11A 107.2(9) . .
C10 C11 H11A 109.5 . .
C10 C11 H11B 109.5 . .
H11A C11 H11B 109.5 . .
C10 C11 H11C 109.5 . .
H11A C11 H11C 109.5 . .
H11B C11 H11C 109.5 . .
C10 C12 H12A 109.5 . .
C10 C12 H12B 109.5 . .
H12A C12 H12B 109.5 . .
C10 C12 H12C 109.5 . .
H12A C12 H12C 109.5 . .
H12B C12 H12C 109.5 . .
C10 C13 H13A 109.5 . .
C10 C13 H13B 109.5 . .
H13A C13 H13B 109.5 . .
C10 C13 H13C 109.5 . .
H13A C13 H13C 109.5 . .
H13B C13 H13C 109.5 . .
C10 C11A H11D 109.5 . .
C10 C11A H11E 109.5 . .
H11D C11A H11E 109.5 . .
C10 C11A H11F 109.5 . .
H11D C11A H11F 109.5 . .
H11E C11A H11F 109.5 . .
C10 C12A H12D 109.5 . .
C10 C12A H12E 109.5 . .
H12D C12A H12E 109.5 . .
C10 C12A H12F 109.5 . .
H12D C12A H12F 109.5 . .
H12E C12A H12F 109.5 . .
C10 C13A H13D 109.5 . .
C10 C13A H13E 109.5 . .
H13D C13A H13E 109.5 . .
C10 C13A H13F 109.5 . .
H13D C13A H13F 109.5 . .
H13E C13A H13F 109.5 . .
C18 C14 C15 109.9(4) . .
C18 C14 Sm1 75.1(2) . .
C15 C14 Sm1 75.5(2) . .
C18 C14 H14 125.1 . .
C15 C14 H14 125.1 . .
Sm1 C14 H14 116.2 . .
C16 C15 C14 106.2(4) . .
C16 C15 C19 127.9(4) . .
C14 C15 C19 125.0(4) . .
C16 C15 Sm1 72.2(2) . .
C14 C15 Sm1 75.0(2) . .
C19 C15 Sm1 126.5(3) . .
C15 C16 C17 109.2(4) . .
C15 C16 Sm1 78.1(2) . .
C17 C16 Sm1 74.5(2) . .
C15 C16 H16 125.4 . .
C17 C16 H16 125.4 . .
Sm1 C16 H16 114.0 . .
C16 C17 C18 108.0(3) . .
C16 C17 Sm1 75.2(2) . .
C18 C17 Sm1 77.8(2) . .
C16 C17 H17 126.0 . .
C18 C17 H17 126.0 . .
Sm1 C17 H17 113.4 . .
C14 C18 C17 106.7(4) . .
C14 C18 C23 124.9(4) . .
C17 C18 C23 127.2(4) . .
C14 C18 Sm1 75.5(2) . .
C17 C18 Sm1 72.3(2) . .
C23 C18 Sm1 127.2(3) . .
C22 C19 C20 109.2(4) . .
C22 C19 C15 112.1(4) . .
C20 C19 C15 111.0(4) . .
C22 C19 C21 108.5(4) . .
C20 C19 C21 108.3(4) . .
C15 C19 C21 107.7(4) . .
C19 C20 H20A 109.5 . .
C19 C20 H20B 109.5 . .
H20A C20 H20B 109.5 . .
C19 C20 H20C 109.5 . .
H20A C20 H20C 109.5 . .
H20B C20 H20C 109.5 . .
C19 C21 H21A 109.5 . .
C19 C21 H21B 109.5 . .
H21A C21 H21B 109.5 . .
C19 C21 H21C 109.5 . .
H21A C21 H21C 109.5 . .
H21B C21 H21C 109.5 . .
C19 C22 H22A 109.5 . .
C19 C22 H22B 109.5 . .
H22A C22 H22B 109.5 . .
C19 C22 H22C 109.5 . .
H22A C22 H22C 109.5 . .
H22B C22 H22C 109.5 . .
C25 C23 C18 112.1(4) . .
C25 C23 C24 108.7(4) . .
C18 C23 C24 111.9(4) . .
C25 C23 C26 108.8(4) . .
C18 C23 C26 107.1(4) . .
C24 C23 C26 108.1(4) . .
C23 C24 H24A 109.5 . .
C23 C24 H24B 109.5 . .
H24A C24 H24B 109.5 . .
C23 C24 H24C 109.5 . .
H24A C24 H24C 109.5 . .
H24B C24 H24C 109.5 . .
C23 C25 H25A 109.5 . .
C23 C25 H25B 109.5 . .
H25A C25 H25B 109.5 . .
C23 C25 H25C 109.5 . .
H25A C25 H25C 109.5 . .
H25B C25 H25C 109.5 . .
C23 C26 H26A 109.5 . .
C23 C26 H26B 109.5 . .
H26A C26 H26B 109.5 . .
C23 C26 H26C 109.5 . .
H26A C26 H26C 109.5 . .
H26B C26 H26C 109.5 . .
C28 C27 N1 125.5(4) . .
C28 C27 H27 117.2 . .
N1 C27 H27 117.2 . .
C27 C28 C29 119.9(4) . .
C27 C28 H28 120.1 . .
C29 C28 H28 120.1 . .
C28 C29 C30 108.3(3) . .
C28 C29 C29 111.3(4) . 3_665
C30 C29 C29 110.6(4) . 3_665
C28 C29 H29 108.8 . .
C30 C29 H29 108.8 . .
C29 C29 H29 108.8 3_665 .
C31 C30 C38 119.6(4) . .
C31 C30 C29 118.5(3) . .
C38 C30 C29 121.8(3) . .
N1 C31 C30 123.7(3) . .
N1 C31 C32 118.0(3) . .
C30 C31 C32 118.2(3) . .
N2 C32 C33 121.4(3) . .
N2 C32 C31 118.0(3) . .
C33 C32 C31 120.6(3) . .
C37 C33 C34 122.8(4) . .
C37 C33 C32 119.3(4) . .
C34 C33 C32 117.9(4) . .
C35 C34 C33 120.0(4) . .
C35 C34 H34 120.0 . .
C33 C34 H34 120.0 . .
C34 C35 C36 118.9(4) . .
C34 C35 H35 120.6 . .
C36 C35 H35 120.6 . .
N2 C36 C35 123.3(4) . .
N2 C36 H36 118.4 . .
C35 C36 H36 118.4 . .
C38 C37 C33 119.2(4) . .
C38 C37 H37 120.4 . .
C33 C37 H37 120.4 . .
C37 C38 C30 122.7(4) . .
C37 C38 H38 118.6 . .
C30 C38 H38 118.6 . .

loop_
_geom_bond_atom_site_label_1
_geom_bond_atom_site_label_2
_geom_bond_distance
_geom_bond_site_symmetry_2
Sm1 N1 2.356(3) .
Sm1 N2 2.498(3) .
Sm1 C17 2.699(4) .
Sm1 C16 2.707(4) .
Sm1 C4 2.709(4) .
Sm1 C3 2.726(4) .
Sm1 C5 2.759(4) .
Sm1 C18 2.769(4) .
Sm1 C14 2.775(4) .
Sm1 C15 2.782(4) .
Sm1 C1 2.790(4) .
Sm1 C2 2.821(4) .
N1 C31 1.384(4) .
N1 C27 1.394(5) .
N2 C36 1.329(5) .
N2 C32 1.365(5) .
C1 C2 1.416(6) .
C1 C5 1.419(5) .
C1 H1 0.9500 .
C2 C3 1.427(6) .
C2 C6 1.518(6) .
C3 C4 1.409(5) .
C3 H3 0.9500 .
C4 C5 1.411(5) .
C4 H4 0.9500 .
C5 C10 1.528(5) .
C6 C8 1.524(8) .
C6 C9 1.533(8) .
C6 C7 1.543(6) .
C7 H7A 0.9800 .
C7 H7B 0.9800 .
C7 H7C 0.9800 .
C8 H8A 0.9800 .
C8 H8B 0.9800 .
C8 H8C 0.9800 .
C9 H9A 0.9800 .
C9 H9B 0.9800 .
C9 H9C 0.9800 .
C10 C13A 1.492(13) .
C10 C11 1.509(8) .
C10 C13 1.512(10) .
C10 C12A 1.534(15) .
C10 C12 1.573(10) .
C10 C11A 1.613(13) .
C11 H11A 0.9800 .
C11 H11B 0.9800 .
C11 H11C 0.9800 .
C12 H12A 0.9800 .
C12 H12B 0.9800 .
C12 H12C 0.9800 .
C13 H13A 0.9800 .
C13 H13B 0.9800 .
C13 H13C 0.9800 .
C11A H11D 0.9800 .
C11A H11E 0.9800 .
C11A H11F 0.9800 .
C12A H12D 0.9800 .
C12A H12E 0.9800 .
C12A H12F 0.9800 .
C13A H13D 0.9800 .
C13A H13E 0.9800 .
C13A H13F 0.9800 .
C14 C18 1.409(5) .
C14 C15 1.411(6) .
C14 H14 0.9500 .
C15 C16 1.405(6) .
C15 C19 1.534(6) .
C16 C17 1.410(6) .
C16 H16 0.9500 .
C17 C18 1.411(6) .
C17 H17 0.9500 .
C18 C23 1.524(6) .
C19 C22 1.526(7) .
C19 C20 1.530(7) .
C19 C21 1.534(6) .
C20 H20A 0.9800 .
C20 H20B 0.9800 .
C20 H20C 0.9800 .
C21 H21A 0.9800 .
C21 H21B 0.9800 .
C21 H21C 0.9800 .
C22 H22A 0.9800 .
C22 H22B 0.9800 .
C22 H22C 0.9800 .
C23 C25 1.518(7) .
C23 C24 1.530(6) .
C23 C26 1.535(6) .
C24 H24A 0.9800 .
C24 H24B 0.9800 .
C24 H24C 0.9800 .
C25 H25A 0.9800 .
C25 H25B 0.9800 .
C25 H25C 0.9800 .
C26 H26A 0.9800 .
C26 H26B 0.9800 .
C26 H26C 0.9800 .
C27 C28 1.332(5) .
C27 H27 0.9500 .
C28 C29 1.497(6) .
C28 H28 0.9500 .
C29 C30 1.504(5) .
C29 C29 1.581(8) 3_665
C29 H29 1.0000 .
C30 C31 1.397(5) .
C30 C38 1.406(6) .
C31 C32 1.433(5) .
C32 C33 1.415(5) .
C33 C37 1.413(6) .
C33 C34 1.415(6) .
C34 C35 1.353(6) .
C34 H34 0.9500 .
C35 C36 1.406(6) .
C35 H35 0.9500 .
C36 H36 0.9500 .
C37 C38 1.365(6) .
C37 H37 0.9500 .
C38 H38 0.9500 .

loop_
_geom_torsion_atom_site_label_1
_geom_torsion_atom_site_label_2
_geom_torsion_atom_site_label_3
_geom_torsion_atom_site_label_4
_geom_torsion
_geom_torsion_site_symmetry_1
_geom_torsion_site_symmetry_4
C5 C1 C2 C3 -1.9(4) . .
Sm1 C1 C2 C3 65.1(3) . .
C5 C1 C2 C6 166.5(4) . .
Sm1 C1 C2 C6 -126.5(4) . .
C5 C1 C2 Sm1 -67.0(3) . .
C1 C2 C3 C4 1.8(4) . .
C6 C2 C3 C4 -166.7(4) . .
Sm1 C2 C3 C4 68.8(3) . .
C1 C2 C3 Sm1 -67.0(3) . .
C6 C2 C3 Sm1 124.5(4) . .
C2 C3 C4 C5 -1.0(4) . .
Sm1 C3 C4 C5 70.8(3) . .
C2 C3 C4 Sm1 -71.8(3) . .
C3 C4 C5 C1 -0.1(4) . .
Sm1 C4 C5 C1 69.7(3) . .
C3 C4 C5 C10 174.2(4) . .
Sm1 C4 C5 C10 -116.0(4) . .
C3 C4 C5 Sm1 -69.8(3) . .
C2 C1 C5 C4 1.3(4) . .
Sm1 C1 C5 C4 -67.4(2) . .
C2 C1 C5 C10 -173.1(4) . .
Sm1 C1 C5 C10 118.2(4) . .
C2 C1 C5 Sm1 68.7(3) . .
C1 C2 C6 C8 31.0(6) . .
C3 C2 C6 C8 -163.0(4) . .
Sm1 C2 C6 C8 -68.3(5) . .
C1 C2 C6 C9 154.9(5) . .
C3 C2 C6 C9 -39.1(6) . .
Sm1 C2 C6 C9 55.6(6) . .
C1 C2 C6 C7 -87.2(5) . .
C3 C2 C6 C7 78.8(6) . .
Sm1 C2 C6 C7 173.5(3) . .
C4 C5 C10 C13A -57.9(10) . .
C1 C5 C10 C13A 115.4(9) . .
Sm1 C5 C10 C13A -149.3(9) . .
C4 C5 C10 C11 121.8(5) . .
C1 C5 C10 C11 -65.0(6) . .
Sm1 C5 C10 C11 30.4(5) . .
C4 C5 C10 C13 -116.5(7) . .
C1 C5 C10 C13 56.8(7) . .
Sm1 C5 C10 C13 152.2(6) . .
C4 C5 C10 C12A 70.1(9) . .
C1 C5 C10 C12A -116.7(8) . .
Sm1 C5 C10 C12A -21.3(8) . .
C4 C5 C10 C12 4.6(7) . .
C1 C5 C10 C12 177.8(5) . .
Sm1 C5 C10 C12 -86.8(5) . .
C4 C5 C10 C11A -173.1(7) . .
C1 C5 C10 C11A 0.2(8) . .
Sm1 C5 C10 C11A 95.5(7) . .
C18 C14 C15 C16 1.9(4) . .
Sm1 C14 C15 C16 -66.0(3) . .
C18 C14 C15 C19 -167.8(4) . .
Sm1 C14 C15 C19 124.4(4) . .
C18 C14 C15 Sm1 67.9(3) . .
C14 C15 C16 C17 -0.9(4) . .
C19 C15 C16 C17 168.3(4) . .
Sm1 C15 C16 C17 -68.8(3) . .
C14 C15 C16 Sm1 68.0(3) . .
C19 C15 C16 Sm1 -122.8(4) . .
C15 C16 C17 C18 -0.4(4) . .
Sm1 C16 C17 C18 -71.6(3) . .
C15 C16 C17 Sm1 71.2(3) . .
C15 C14 C18 C17 -2.1(4) . .
Sm1 C14 C18 C17 66.1(3) . .
C15 C14 C18 C23 166.3(4) . .
Sm1 C14 C18 C23 -125.5(4) . .
C15 C14 C18 Sm1 -68.2(3) . .
C16 C17 C18 C14 1.5(4) . .
Sm1 C17 C18 C14 -68.3(3) . .
C16 C17 C18 C23 -166.5(4) . .
Sm1 C17 C18 C23 123.6(4) . .
C16 C17 C18 Sm1 69.8(3) . .
C16 C15 C19 C22 22.3(6) . .
C14 C15 C19 C22 -170.4(4) . .
Sm1 C15 C19 C22 -73.2(5) . .
C16 C15 C19 C20 144.7(4) . .
C14 C15 C19 C20 -48.0(6) . .
Sm1 C15 C19 C20 49.2(5) . .
C16 C15 C19 C21 -97.0(5) . .
C14 C15 C19 C21 70.4(5) . .
Sm1 C15 C19 C21 167.6(3) . .
C14 C18 C23 C25 38.2(6) . .
C17 C18 C23 C25 -155.8(4) . .
Sm1 C18 C23 C25 -60.3(5) . .
C14 C18 C23 C24 160.6(4) . .
C17 C18 C23 C24 -33.4(6) . .
Sm1 C18 C23 C24 62.2(5) . .
C14 C18 C23 C26 -81.1(5) . .
C17 C18 C23 C26 84.9(5) . .
Sm1 C18 C23 C26 -179.6(3) . .
C31 N1 C27 C28 14.7(5) . .
Sm1 N1 C27 C28 -159.8(3) . .
N1 C27 C28 C29 9.3(6) . .
C27 C28 C29 C30 -31.5(5) . .
C27 C28 C29 C29 90.4(5) . 3_665
C28 C29 C30 C31 32.1(5) . .
C29 C29 C30 C31 -90.2(5) 3_665 .
C28 C29 C30 C38 -151.5(4) . .
C29 C29 C30 C38 86.2(5) 3_665 .
C27 N1 C31 C30 -13.2(5) . .
Sm1 N1 C31 C30 161.9(3) . .
C27 N1 C31 C32 164.9(3) . .
Sm1 N1 C31 C32 -20.0(4) . .
C38 C30 C31 N1 172.1(4) . .
C29 C30 C31 N1 -11.4(6) . .
C38 C30 C31 C32 -6.0(5) . .
C29 C30 C31 C32 170.5(3) . .
C36 N2 C32 C33 1.9(5) . .
Sm1 N2 C32 C33 -171.2(3) . .
C36 N2 C32 C31 -177.7(4) . .
Sm1 N2 C32 C31 9.1(4) . .
N1 C31 C32 N2 6.5(5) . .
C30 C31 C32 N2 -175.3(3) . .
N1 C31 C32 C33 -173.2(3) . .
C30 C31 C32 C33 5.0(5) . .
N2 C32 C33 C37 179.3(4) . .
C31 C32 C33 C37 -1.0(6) . .
N2 C32 C33 C34 -1.0(6) . .
C31 C32 C33 C34 178.7(4) . .
C37 C33 C34 C35 179.2(4) . .
C32 C33 C34 C35 -0.5(6) . .
C33 C34 C35 C36 1.0(7) . .
C32 N2 C36 C35 -1.4(6) . .
Sm1 N2 C36 C35 170.8(3) . .
C34 C35 C36 N2 0.0(7) . .
C34 C33 C37 C38 178.3(4) . .
C32 C33 C37 C38 -2.0(6) . .
C33 C37 C38 C30 1.0(7) . .
C31 C30 C38 C37 3.1(7) . .
C29 C30 C38 C37 -173.2(4) . .
